data_2200923
loop_
_publ_author_name
'Jan Janczak'
'Ynara Marina Idemori'

_publ_section_title
;
 [Phthalocyaninato(2--)]arsenic(III) triiodide
;
_journal_issue 1
_journal_name_full 'Acta Crystallographica Section E'
_journal_page_first m36
_journal_page_last m38
_journal_paper_doi 10.1107/S1600536801021365
_journal_volume 58
_journal_year 2002
_chemical_formula_iupac '[As (C32 H16 N8)] I3'
_chemical_formula_moiety 'C32 H16 As N8 1+, I3 1-'
_chemical_formula_sum 'C32 H16 As I3 N8'
_chemical_formula_weight 968.15
_chemical_name_common
;
Triiodide phthalocyaninato(2-) arsenic(III)
;
_space_group_IT_number 14
_symmetry_cell_setting monoclinic
_symmetry_space_group_name_Hall '-P 2yn'
_symmetry_space_group_name_H-M 'P 1 21/n 1'
_atom_sites_solution_hydrogens geom
_atom_sites_solution_primary direct
_atom_sites_solution_secondary difmap
_cell_angle_alpha 90.00
_cell_angle_beta 95.42(3)
_cell_angle_gamma 90.00
_cell_formula_units_Z 4
_cell_length_a 8.652(2)
_cell_length_b 17.558(4)
_cell_length_c 19.668(4)
_cell_measurement_reflns_used 2585
_cell_measurement_temperature 295(2)
_cell_measurement_theta_max 26
_cell_measurement_theta_min 5
_cell_volume 2974.4(11)
_computing_cell_refinement 'Kuma KM-4 CCD Software'
_computing_data_collection 'Kuma KM-4 CCD Software (Kuma, 2000)'
_computing_data_reduction 'Kuma KM-4 CCD Software'
_computing_molecular_graphics 'SHELXTL (Sheldrick, 1990)'
_computing_publication_material SHELXL97
_computing_structure_refinement 'SHELXL97 (Sheldrick, 1997)'
_computing_structure_solution 'SHELXS97 (Sheldrick, 1997)'
_diffrn_ambient_temperature 293(2)
_diffrn_detector_area_resol_mean '1024x1024 with blocks 2x2'
_diffrn_measured_fraction_theta_full .949
_diffrn_measured_fraction_theta_max .949
_diffrn_measurement_device_type 'Kuma KM-4 with two-dimensional area CCD detector'
_diffrn_measurement_method \w
_diffrn_radiation_monochromator graphite
_diffrn_radiation_source 'fine-focus sealed tube'
_diffrn_radiation_type MoK\a
_diffrn_radiation_wavelength .71073
_diffrn_reflns_av_R_equivalents .0394
_diffrn_reflns_av_sigmaI/netI .0842
_diffrn_reflns_limit_h_max 11
_diffrn_reflns_limit_h_min -8
_diffrn_reflns_limit_k_max 23
_diffrn_reflns_limit_k_min -23
_diffrn_reflns_limit_l_max 26
_diffrn_reflns_limit_l_min -26
_diffrn_reflns_number 26611
_diffrn_reflns_theta_full 29.00
_diffrn_reflns_theta_max 29.00
_diffrn_reflns_theta_min 3.63
_exptl_absorpt_coefficient_mu 4.296
_exptl_absorpt_correction_T_max .6733
_exptl_absorpt_correction_T_min .3589
_exptl_absorpt_correction_type analytical
_exptl_absorpt_process_details 'face-indexed (SHELXTL; Sheldrick, 1990)'
_exptl_crystal_colour violet
_exptl_crystal_density_diffrn 2.162
_exptl_crystal_density_meas 2.16
_exptl_crystal_density_method flotation
_exptl_crystal_description parallelepiped
_exptl_crystal_F_000 1824
_exptl_crystal_size_max .30
_exptl_crystal_size_mid .12
_exptl_crystal_size_min .10
_refine_diff_density_max .476
_refine_diff_density_min -.463
_refine_ls_extinction_method none
_refine_ls_goodness_of_fit_ref .992
_refine_ls_hydrogen_treatment constr
_refine_ls_matrix_type full
_refine_ls_number_parameters 397
_refine_ls_number_reflns 7507
_refine_ls_number_restraints 0
_refine_ls_restrained_S_all .992
_refine_ls_R_factor_all .1239
_refine_ls_R_factor_gt .0483
_refine_ls_shift/su_max .001
_refine_ls_shift/su_mean .000
_refine_ls_structure_factor_coef Fsqd
_refine_ls_weighting_details 'calc w = 1/[\s^2^(Fo^2^)+(0.0071P)^2^] where P = (Fo^2^+2Fc^2^)/3'
_refine_ls_weighting_scheme calc
_refine_ls_wR_factor_gt .0340
_refine_ls_wR_factor_ref .0415
_reflns_number_gt 4287
_reflns_number_total 7507
_reflns_threshold_expression I>2\s(I)
_cod_data_source_file na6120.cif
_cod_data_source_block I
_cod_original_sg_symbol_H-M 'P 21/n'
_cod_database_code 2200923
_cod_database_fobs_code 2200923

loop_
_symmetry_equiv_pos_as_xyz
'x, y, z'
'-x+1/2, y+1/2, -z+1/2'
'-x, -y, -z'
'x-1/2, -y-1/2, z-1/2'

loop_
_atom_site_label
_atom_site_fract_x
_atom_site_fract_y
_atom_site_fract_z
_atom_site_U_iso_or_equiv
_atom_site_adp_type
_atom_site_calc_flag
_atom_site_refinement_flags
_atom_site_occupancy
_atom_site_disorder_assembly
_atom_site_disorder_group
_atom_site_type_symbol
I1 .27718(3) .194102(15) .124827(15) .04829(8) Uani d . 1 . . I
I2 .39422(4) .069774(17) .049510(15) .06243(10) Uani d . 1 . . I
I3 .15385(3) .321420(17) .204488(17) .06437(10) Uani d . 1 . . I
As .34861(4) .39137(2) .057285(19) .03048(10) Uani d . 1 . . As
N1 .3323(3) .41963(16) -.04593(14) .0297(7) Uani d . 1 . . N
N2 .1577(3) .52872(16) -.04701(16) .0320(7) Uani d . 1 . . N
N3 .2866(3) .50464(15) .06586(15) .0290(7) Uani d . 1 . . N
N4 .3579(3) .52371(17) .18678(15) .0357(8) Uani d . 1 . . N
N5 .4953(3) .41574(15) .14081(14) .0317(7) Uani d . 1 . . N
N6 .6761(3) .30996(17) .14123(16) .0331(7) Uani d . 1 . . N
N7 .5365(3) .33020(15) .03016(15) .0301(7) Uani d . 1 . . N
N8 .4571(3) .30854(16) -.09043(16) .0350(7) Uani d . 1 . . N
C1 .3653(4) .3690(2) -.09685(19) .0303(9) Uani d . 1 . . C
C2 .2819(4) .3912(2) -.16076(18) .0283(8) Uani d . 1 . . C
C3 .2766(4) .3594(2) -.2262(2) .0424(10) Uani d . 1 . . C
H3 .3401 .3189 -.2359 .051 Uiso calc R 1 . . H
C4 .1718(5) .3915(2) -.2757(2) .0472(11) Uani d . 1 . . C
H4 .1609 .3700 -.3191 .057 Uiso calc R 1 . . H
C5 .0814(4) .4555(2) -.2623(2) .0415(10) Uani d . 1 . . C
H5 .0136 .4758 -.2971 .050 Uiso calc R 1 . . H
C6 .0920(4) .4887(2) -.19780(19) .0364(10) Uani d . 1 . . C
H6 .0347 .5317 -.1885 .044 Uiso calc R 1 . . H
C7 .1925(4) .4542(2) -.14857(18) .0301(9) Uani d . 1 . . C
C8 .2243(4) .4717(2) -.07675(18) .0284(9) Uani d . 1 . . C
C9 .1895(4) .54435(19) .0185(2) .0287(9) Uani d . 1 . . C
C10 .1259(4) .6088(2) .05120(19) .0302(9) Uani d . 1 . . C
C11 .0211(4) .6649(2) .0246(2) .0383(10) Uani d . 1 . . C
H11 -.0169 .6660 -.0212 .046 Uiso calc R 1 . . H
C12 -.0225(4) .7188(2) .0710(2) .0421(10) Uani d . 1 . . C
H12 -.0934 .7564 .0561 .051 Uiso calc R 1 . . H
C13 .0380(4) .7177(2) .1397(2) .0461(11) Uani d . 1 . . C
H13 .0061 .7549 .1690 .055 Uiso calc R 1 . . H
C14 .1450(4) .6627(2) .1658(2) .0413(10) Uani d . 1 . . C
H14 .1869 .6627 .2111 .050 Uiso calc R 1 . . H
C15 .1841(4) .6077(2) .11868(19) .0309(9) Uani d . 1 . . C
C16 .2850(4) .5416(2) .1280(2) .0319(9) Uani d . 1 . . C
C17 .4560(4) .4661(2) .19321(19) .0332(9) Uani d . 1 . . C
C18 .5479(4) .4478(2) .2556(2) .0386(10) Uani d . 1 . . C
C19 .5543(4) .4809(2) .3198(2) .0399(10) Uani d . 1 . . C
H19 .4905 .5216 .3287 .048 Uiso calc R 1 . . H
C20 .6577(5) .4513(3) .3695(2) .0537(12) Uani d . 1 . . C
H20 .6634 .4721 .4131 .064 Uiso calc R 1 . . H
C21 .7572(5) .3894(2) .3564(2) .0497(11) Uani d . 1 . . C
H21 .8265 .3705 .3914 .060 Uiso calc R 1 . . H
C22 .7515(4) .3571(2) .2916(2) .0414(10) Uani d . 1 . . C
H22 .8168 .3171 .2821 .050 Uiso calc R 1 . . H
C23 .6450(4) .3866(2) .24202(19) .0332(9) Uani d . 1 . . C
C24 .6095(4) .3665(2) .1707(2) .0322(9) Uani d . 1 . . C
C25 .6425(4) .29380(19) .0768(2) .0307(9) Uani d . 1 . . C
C26 .7142(4) .2322(2) .0419(2) .0326(9) Uani d . 1 . . C
C27 .8331(4) .1811(2) .0654(2) .0437(10) Uani d . 1 . . C
H27 .8795 .1825 .1100 .052 Uiso calc R 1 . . H
C28 .8771(5) .1285(2) .0179(2) .0497(11) Uani d . 1 . . C
H28 .9563 .0942 .0311 .060 Uiso calc R 1 . . H
C29 .8059(5) .1255(2) -.0487(2) .0456(11) Uani d . 1 . . C
H29 .8361 .0882 -.0782 .055 Uiso calc R 1 . . H
C30 .6911(4) .1769(2) -.0718(2) .0435(10) Uani d . 1 . . C
H30 .6455 .1755 -.1165 .052 Uiso calc R 1 . . H
C31 .6463(4) .2311(2) -.02489(19) .0331(9) Uani d . 1 . . C
C32 .5381(4) .2923(2) -.0318(2) .0325(9) Uani d . 1 . . C

loop_
_atom_site_aniso_label
_atom_site_aniso_U_11
_atom_site_aniso_U_22
_atom_site_aniso_U_33
_atom_site_aniso_U_12
_atom_site_aniso_U_13
_atom_site_aniso_U_23
I1 .04042(16) .05433(17) .04863(19) -.00532(14) -.00356(13) .01367(15)
I2 .0800(2) .0646(2) .04028(19) -.00647(17) -.00643(16) -.00551(15)
I3 .0611(2) .05784(19) .0772(2) .01099(16) .02269(17) .00935(18)
As .0266(2) .0342(2) .0304(2) -.00322(18) .00190(17) .00100(19)
N1 .0254(17) .0391(18) .0238(18) -.0037(15) -.0016(14) -.0023(15)
N2 .0301(18) .0346(18) .031(2) -.0017(15) .0023(15) -.0018(16)
N3 .0300(18) .0335(17) .0233(18) -.0002(14) .0018(15) .0019(15)
N4 .0345(19) .0387(19) .033(2) -.0003(16) -.0019(16) -.0008(15)
N5 .0304(17) .0377(18) .0270(18) -.0025(15) .0025(14) .0012(15)
N6 .0285(18) .0351(18) .036(2) .0008(15) .0042(15) .0045(16)
N7 .0251(17) .0369(18) .0280(19) .0042(14) .0004(14) .0020(15)
N8 .0326(18) .0366(18) .036(2) .0001(16) .0034(15) .0043(16)
C1 .023(2) .035(2) .033(2) -.0038(18) .0031(18) -.0059(19)
C2 .027(2) .031(2) .027(2) -.0059(18) .0037(18) .0043(18)
C3 .052(3) .039(2) .036(3) .000(2) .006(2) -.001(2)
C4 .062(3) .057(3) .023(2) -.009(2) .003(2) -.004(2)
C5 .038(2) .049(3) .035(3) -.004(2) -.006(2) .007(2)
C6 .043(2) .038(2) .027(2) -.0016(19) -.002(2) -.0008(19)
C7 .030(2) .039(2) .023(2) -.0037(18) .0044(18) -.0023(18)
C8 .027(2) .033(2) .025(2) -.0048(18) .0043(18) .0039(18)
C9 .021(2) .027(2) .038(3) -.0053(17) .0034(19) .0015(19)
C10 .025(2) .030(2) .036(2) -.0027(18) .0059(18) .0053(19)
C11 .037(2) .035(2) .042(3) -.0098(19) .000(2) .003(2)
C12 .028(2) .034(2) .065(3) .0027(18) .008(2) .004(2)
C13 .048(3) .039(3) .053(3) -.003(2) .013(2) -.010(2)
C14 .043(3) .037(2) .045(3) -.005(2) .007(2) .001(2)
C15 .031(2) .031(2) .030(2) -.0095(18) .0042(18) -.0013(19)
C16 .028(2) .041(2) .027(2) .0020(19) -.0004(18) .004(2)
C17 .030(2) .043(2) .027(2) -.007(2) .0027(19) .0025(19)
C18 .037(2) .040(2) .039(3) -.007(2) .004(2) .008(2)
C19 .045(3) .048(2) .026(2) .001(2) -.001(2) .001(2)
C20 .051(3) .068(3) .042(3) -.008(2) -.002(2) -.010(2)
C21 .050(3) .060(3) .038(3) -.003(2) -.007(2) .006(2)
C22 .029(2) .046(2) .047(3) .0035(19) -.006(2) .000(2)
C23 .032(2) .034(2) .033(2) -.0070(19) .0004(19) .0002(19)
C24 .029(2) .029(2) .038(3) .0015(18) -.0043(19) .0084(19)
C25 .026(2) .032(2) .035(3) -.0064(17) .0047(19) .0002(19)
C26 .024(2) .032(2) .042(3) -.0031(18) .0054(19) .006(2)
C27 .033(2) .046(3) .053(3) -.004(2) .007(2) .011(2)
C28 .044(3) .036(2) .071(4) .010(2) .013(3) .004(2)
C29 .046(3) .041(3) .051(3) .002(2) .015(2) -.004(2)
C30 .034(2) .044(2) .053(3) .000(2) .007(2) -.004(2)
C31 .027(2) .033(2) .040(3) -.0062(19) .0061(19) .001(2)
C32 .027(2) .038(2) .033(2) .0041(18) .0083(19) -.0019(19)

loop_
_atom_type_symbol
_atom_type_description
_atom_type_scat_dispersion_real
_atom_type_scat_dispersion_imag
_atom_type_scat_source
C C .0033 .0016 'International Tables Vol C Tables 4.2.6.8 and 6.1.1.4'
H H .0000 .0000 'International Tables Vol C Tables 4.2.6.8 and 6.1.1.4'
N N .0061 .0033 'International Tables Vol C Tables 4.2.6.8 and 6.1.1.4'
As As .0499 2.0058 'International Tables Vol C Tables 4.2.6.8 and 6.1.1.4'
I I -.4742 1.8119 'International Tables Vol C Tables 4.2.6.8 and 6.1.1.4'

loop_
_geom_angle_atom_site_label_1
_geom_angle_atom_site_label_2
_geom_angle_atom_site_label_3
_geom_angle
_geom_angle_publ_flag
I2 I1 I3 179.12(2) y
N5 As N7 82.60(10) y
N5 As N3 83.00(10) y
N7 As N3 137.60(10) y
N5 As N1 136.10(10) y
N7 As N1 81.60(10) y
N3 As N1 81.70(10) y
C1 N1 C8 106.2(3) ?
C1 N1 As 123.4(2) ?
C8 N1 As 123.9(2) ?
C8 N2 C9 122.1(3) ?
C9 N3 C16 107.6(3) ?
C9 N3 As 125.1(2) ?
C16 N3 As 123.1(2) ?
C16 N4 C17 121.6(3) ?
C24 N5 C17 106.6(3) ?
C24 N5 As 125.0(2) ?
C17 N5 As 123.0(2) ?
C25 N6 C24 121.9(3) ?
C32 N7 C25 107.3(3) ?
C32 N7 As 123.4(2) ?
C25 N7 As 123.8(2) ?
C32 N8 C1 121.3(3) ?
N8 C1 N1 127.3(3) ?
N8 C1 C2 123.1(3) ?
N1 C1 C2 109.6(3) ?
C7 C2 C3 120.5(3) ?
C7 C2 C1 107.9(3) ?
C3 C2 C1 131.6(4) ?
C4 C3 C2 116.5(4) ?
C4 C3 H3 121.7 ?
C2 C3 H3 121.7 ?
C3 C4 C5 122.1(4) ?
C3 C4 H4 119.0 ?
C5 C4 H4 119.0 ?
C6 C5 C4 121.0(3) ?
C6 C5 H5 119.5 ?
C4 C5 H5 119.5 ?
C7 C6 C5 116.0(3) ?
C7 C6 H6 122.0 ?
C5 C6 H6 122.0 ?
C6 C7 C2 123.7(3) ?
C6 C7 C8 129.9(4) ?
C2 C7 C8 106.3(3) ?
N2 C8 N1 127.1(3) ?
N2 C8 C7 122.9(3) ?
N1 C8 C7 110.0(3) ?
N2 C9 N3 127.6(3) ?
N2 C9 C10 123.2(3) ?
N3 C9 C10 109.2(3) ?
C15 C10 C11 122.3(4) ?
C15 C10 C9 107.4(3) ?
C11 C10 C9 130.2(4) ?
C12 C11 C10 116.0(4) ?
C12 C11 H11 122.0 ?
C10 C11 H11 122.0 ?
C11 C12 C13 121.6(4) ?
C11 C12 H12 119.2 ?
C13 C12 H12 119.2 ?
C14 C13 C12 122.4(4) ?
C14 C13 H13 118.8 ?
C12 C13 H13 118.8 ?
C13 C14 C15 115.1(4) ?
C13 C14 H14 122.4 ?
C15 C14 H14 122.4 ?
C10 C15 C14 122.6(4) ?
C10 C15 C16 107.2(3) ?
C14 C15 C16 130.2(4) ?
N4 C16 N3 128.8(3) ?
N4 C16 C15 122.7(3) ?
N3 C16 C15 108.5(3) ?
N4 C17 N5 127.0(3) ?
N4 C17 C18 123.6(4) ?
N5 C17 C18 109.2(3) ?
C19 C18 C23 121.4(4) ?
C19 C18 C17 131.0(4) ?
C23 C18 C17 107.6(3) ?
C20 C19 C18 117.4(4) ?
C20 C19 H19 121.3 ?
C18 C19 H19 121.3 ?
C19 C20 C21 121.9(4) ?
C19 C20 H20 119.1 ?
C21 C20 H20 119.1 ?
C22 C21 C20 120.4(4) ?
C22 C21 H21 119.8 ?
C20 C21 H21 119.8 ?
C23 C22 C21 117.2(4) ?
C23 C22 H22 121.4 ?
C21 C22 H22 121.4 ?
C22 C23 C18 121.7(4) ?
C22 C23 C24 131.2(4) ?
C18 C23 C24 107.1(3) ?
N6 C24 N5 127.1(3) ?
N6 C24 C23 123.4(3) ?
N5 C24 C23 109.4(3) ?
N6 C25 N7 127.9(3) ?
N6 C25 C26 123.8(3) ?
N7 C25 C26 108.4(3) ?
C31 C26 C27 122.2(4) ?
C31 C26 C25 107.2(3) ?
C27 C26 C25 130.6(4) ?
C28 C27 C26 116.1(4) ?
C28 C27 H27 121.9 ?
C26 C27 H27 121.9 ?
C27 C28 C29 122.0(4) ?
C27 C28 H28 119.0 ?
C29 C28 H28 119.0 ?
C30 C29 C28 121.5(4) ?
C30 C29 H29 119.3 ?
C28 C29 H29 119.3 ?
C29 C30 C31 117.3(4) ?
C29 C30 H30 121.3 ?
C31 C30 H30 121.3 ?
C26 C31 C30 120.8(4) ?
C26 C31 C32 107.2(3) ?
C30 C31 C32 132.0(4) ?
N8 C32 N7 127.8(3) ?
N8 C32 C31 122.4(3) ?
N7 C32 C31 109.8(3) ?

loop_
_geom_bond_atom_site_label_1
_geom_bond_atom_site_label_2
_geom_bond_site_symmetry_2
_geom_bond_distance
_geom_bond_publ_flag
I1 I2 . 2.8755(7) y
I1 I3 . 2.9844(7) y
As N5 . 2.025(3) y
As N7 . 2.060(3) y
As N3 . 2.071(3) y
As N1 . 2.082(3) y
As I1 . 3.7813(9) y
As I3 . 3.6948(9) y
N1 C1 . 1.389(4) ?
N1 C8 . 1.403(4) ?
N2 C8 . 1.319(4) ?
N2 C9 . 1.320(4) ?
N3 C9 . 1.383(4) ?
N3 C16 . 1.386(4) ?
N4 C16 . 1.301(4) ?
N4 C17 . 1.320(4) ?
N5 C24 . 1.400(4) ?
N5 C17 . 1.423(4) ?
N6 C25 . 1.304(4) ?
N6 C24 . 1.311(4) ?
N7 C32 . 1.389(4) ?
N7 C25 . 1.390(4) ?
N8 C32 . 1.323(4) ?
N8 C1 . 1.325(4) ?
C1 C2 . 1.443(5) ?
C2 C7 . 1.384(5) ?
C2 C3 . 1.399(5) ?
C3 C4 . 1.386(5) ?
C3 H3 . .9300 ?
C4 C5 . 1.408(5) ?
C4 H4 . .9300 ?
C5 C6 . 1.392(5) ?
C5 H5 . .9300 ?
C6 C7 . 1.379(5) ?
C6 H6 . .9300 ?
C7 C8 . 1.446(4) ?
C9 C10 . 1.438(5) ?
C10 C15 . 1.375(4) ?
C10 C11 . 1.406(5) ?
C11 C12 . 1.391(5) ?
C11 H11 . .9300 ?
C12 C13 . 1.402(5) ?
C12 H12 . .9300 ?
C13 C14 . 1.401(5) ?
C13 H13 . .9300 ?
C14 C15 . 1.403(5) ?
C14 H14 . .9300 ?
C15 C16 . 1.454(5) ?
C17 C18 . 1.434(5) ?
C18 C19 . 1.387(5) ?
C18 C23 . 1.404(5) ?
C19 C20 . 1.363(5) ?
C19 H19 . .9300 ?
C20 C21 . 1.425(5) ?
C20 H20 . .9300 ?
C21 C22 . 1.392(5) ?
C21 H21 . .9300 ?
C22 C23 . 1.378(5) ?
C22 H22 . .9300 ?
C23 C24 . 1.450(5) ?
C25 C26 . 1.451(5) ?
C26 C31 . 1.387(4) ?
C26 C27 . 1.409(5) ?
C27 C28 . 1.391(5) ?
C27 H27 . .9300 ?
C28 C29 . 1.395(5) ?
C28 H28 . .9300 ?
C29 C30 . 1.387(5) ?
C29 H29 . .9300 ?
C30 C31 . 1.406(5) ?
C30 H30 . .9300 ?
C31 C32 . 1.422(5) ?
